data_7114424
loop_
_publ_author_name
'Coles, Martyn P.'
'Hitchcock, Peter B.'

_publ_section_title
;
 Variable coordination chemistry of the phospha(iii)guanidinate anion;
 application as a metal-functionalised phosphine ligandElectronic
 supplementary information (ESI) available: simulated and observed NMR
 spectra. See http://www.rsc.org/suppdata/cc/b2/b209026k/
;
_journal_issue 23
_journal_name_full 'Chemical Communications'
_journal_page_first 2794
_journal_paper_doi 10.1039/b209026k
_journal_year 2002
_chemical_compound_source 'synthesis as described'
_chemical_formula_moiety 'C24 H40 Li1 N4 P1'
_chemical_formula_sum 'C25 H40 Li N4 P'
_chemical_formula_weight 434.52
_chemical_name_common '[Li(tmeda){Ph2PC(NiPr)2}]'
_space_group_IT_number 2
_symmetry_cell_setting triclinic
_symmetry_Int_Tables_number 2
_symmetry_space_group_name_Hall '-P 1'
_symmetry_space_group_name_H-M 'P -1'
_atom_sites_solution_hydrogens geom
_atom_sites_solution_primary direct
_atom_sites_solution_secondary difmap
_audit_conform_dict_location ftp://ftp.iucr.org/pub/cif_core.dic
_audit_conform_dict_name cif_core.dic
_audit_conform_dict_version 2.2
_audit_creation_date 2002-03-16T16:05:32-00:00
_audit_creation_method 'WinGX routine CIF_UPDATE'
_cell_angle_alpha 98.125(1)
_cell_angle_beta 75.908(1)
_cell_angle_gamma 122.665(3)
_cell_formula_units_Z 4
_cell_length_a 9.5099(2)
_cell_length_b 11.9348(2)
_cell_length_c 28.6122(6)
_cell_measurement_reflns_used 27799
_cell_measurement_temperature 173(2)
_cell_measurement_theta_max 23
_cell_measurement_theta_min 4
_cell_measurement_wavelength 0.71073
_cell_volume 2651.37(13)
_computing_data_collection 'Collect (Nonius BV, 1997-2000)'
_computing_molecular_graphics 'Ortep-3 for Windows (Farrugia, 1997)'
_computing_publication_material 'WinGX publication routines (Farrugia, 1999)'
_computing_structure_refinement 'SHELXL-97 (Sheldrick, 1997)'
_computing_structure_solution 'SHELXS-97 (Sheldrick, 1997)'
_diffrn_ambient_temperature 173(2)
_diffrn_detector_area_resol_mean 9
_diffrn_measured_fraction_theta_full 0.975
_diffrn_measured_fraction_theta_max 0.975
_diffrn_measurement_device '95mm CCD camera on \k-goniostat'
_diffrn_measurement_device_type KappaCCD
_diffrn_measurement_method CCD
_diffrn_radiation_monochromator 'horizonally mounted graphite crystal'
_diffrn_radiation_probe x-ray
_diffrn_radiation_type MoK\a
_diffrn_radiation_wavelength 0.71073
_diffrn_reflns_av_R_equivalents 0.0653
_diffrn_reflns_av_unetI/netI 0.0536
_diffrn_reflns_limit_h_max 10
_diffrn_reflns_limit_h_min -10
_diffrn_reflns_limit_k_max 11
_diffrn_reflns_limit_k_min -13
_diffrn_reflns_limit_l_max 31
_diffrn_reflns_limit_l_min -31
_diffrn_reflns_number 22110
_diffrn_reflns_theta_full 23.06
_diffrn_reflns_theta_max 23.06
_diffrn_reflns_theta_min 3.73
_exptl_absorpt_coefficient_mu 0.121
_exptl_absorpt_correction_type none
_exptl_crystal_colour colourless
_exptl_crystal_density_diffrn 1.089
_exptl_crystal_density_method 'not measured'
_exptl_crystal_description prism
_exptl_crystal_F_000 944
_exptl_crystal_size_max 0.3
_exptl_crystal_size_mid 0.3
_exptl_crystal_size_min 0.2
_refine_diff_density_max 0.394
_refine_diff_density_min -0.288
_refine_diff_density_rms 0.056
_refine_ls_extinction_method none
_refine_ls_goodness_of_fit_ref 1.04
_refine_ls_hydrogen_treatment riding
_refine_ls_matrix_type full
_refine_ls_number_parameters 559
_refine_ls_number_reflns 7271
_refine_ls_number_restraints 0
_refine_ls_restrained_S_all 1.04
_refine_ls_R_factor_all 0.0813
_refine_ls_R_factor_gt 0.0579
_refine_ls_shift/su_max 0
_refine_ls_shift/su_mean 0
_refine_ls_structure_factor_coef Fsqd
_refine_ls_weighting_details 'calc w=1/[\s^2^(Fo^2^)+(0.0764P)^2^+2.2163P] where P=(Fo^2^+2Fc^2^)/3'
_refine_ls_weighting_scheme calc
_refine_ls_wR_factor_gt 0.141
_refine_ls_wR_factor_ref 0.1562
_reflns_number_gt 5713
_reflns_number_total 7271
_reflns_threshold_expression >2sigma(I)
_cod_data_source_file b209026k.txt
_cod_data_source_block mar402
_cod_original_cell_volume 2651.37(9)
_cod_database_code 7114424

loop_
_symmetry_equiv_pos_as_xyz
'x, y, z'
'-x, -y, -z'

loop_
_atom_site_label
_atom_site_type_symbol
_atom_site_fract_x
_atom_site_fract_y
_atom_site_fract_z
_atom_site_U_iso_or_equiv
_atom_site_adp_type
_atom_site_occupancy
_atom_site_symmetry_multiplicity
_atom_site_calc_flag
_atom_site_refinement_flags
_atom_site_disorder_assembly
_atom_site_disorder_group
Li Li 0.6824(6) -0.2031(5) 0.36647(19) 0.0362(12) Uani 1 1 d . A 1
P P 0.86780(9) 0.01994(7) 0.41104(3) 0.0274(2) Uani 1 1 d . A 1
N1 N 0.6636(3) -0.0585(2) 0.35298(8) 0.0278(6) Uani 1 1 d . A 1
N2 N 0.7502(3) 0.1652(2) 0.37519(9) 0.0313(6) Uani 1 1 d . A 1
N3 N 0.8231(3) -0.2766(3) 0.31921(9) 0.0420(7) Uani 1 1 d . A 1
N4 N 0.5364(4) -0.3857(3) 0.40107(10) 0.0469(7) Uani 1 1 d . A 1
C1 C 0.7512(3) 0.0573(3) 0.37673(10) 0.0276(7) Uani 1 1 d . A 1
C2 C 0.5746(4) -0.0542(3) 0.31847(11) 0.0324(7) Uani 1 1 d . A 1
H2 H 0.5051 -0.0148 0.3349 0.039 Uiso 1 1 calc R A 1
C3 C 0.7009(4) 0.0305(3) 0.27507(12) 0.0465(9) Uani 1 1 d . A 1
H3A H 0.7754 0.1216 0.2859 0.07 Uiso 1 1 calc R A 1
H3B H 0.6384 0.0314 0.2526 0.07 Uiso 1 1 calc R A 1
H3C H 0.7699 -0.0072 0.2588 0.07 Uiso 1 1 calc R A 1
C4 C 0.4556(4) -0.1965(3) 0.30300(12) 0.0409(8) Uani 1 1 d . A 1
H4A H 0.3754 -0.2489 0.3314 0.061 Uiso 1 1 calc R A 1
H4B H 0.5226 -0.236 0.2869 0.061 Uiso 1 1 calc R A 1
H4C H 0.392 -0.1964 0.2807 0.061 Uiso 1 1 calc R A 1
C5 C 0.8654(4) 0.2895(3) 0.39725(11) 0.0329(7) Uani 1 1 d . A 1
H5 H 0.9548 0.2815 0.4062 0.04 Uiso 1 1 calc R A 1
C6 C 0.7681(4) 0.3219(3) 0.44229(12) 0.0446(8) Uani 1 1 d . A 1
H6A H 0.7148 0.2509 0.4658 0.067 Uiso 1 1 calc R A 1
H6B H 0.6797 0.3291 0.4336 0.067 Uiso 1 1 calc R A 1
H6C H 0.8473 0.4065 0.4563 0.067 Uiso 1 1 calc R A 1
C7 C 0.9497(5) 0.3994(3) 0.36050(13) 0.0496(9) Uani 1 1 d . A 1
H7A H 1.0122 0.3781 0.3318 0.074 Uiso 1 1 calc R A 1
H7B H 1.029 0.484 0.3745 0.074 Uiso 1 1 calc R A 1
H7C H 0.8621 0.4071 0.3515 0.074 Uiso 1 1 calc R A 1
C8 C 0.8630(4) 0.0988(3) 0.47079(10) 0.0287(7) Uani 1 1 d . A 1
C9 C 0.7073(4) 0.0362(3) 0.50318(11) 0.0368(8) Uani 1 1 d . A 1
H9 H 0.6148 -0.0444 0.4937 0.044 Uiso 1 1 calc R A 1
C10 C 0.6837(4) 0.0884(4) 0.54888(11) 0.0446(9) Uani 1 1 d . A 1
H10 H 0.5757 0.0454 0.5701 0.053 Uiso 1 1 calc R A 1
C11 C 0.8193(5) 0.2035(4) 0.56284(12) 0.0492(9) Uani 1 1 d . A 1
H11 H 0.8048 0.2411 0.5939 0.059 Uiso 1 1 calc R A 1
C12 C 0.9765(5) 0.2647(4) 0.53200(12) 0.0473(9) Uani 1 1 d . A 1
H12 H 1.0702 0.3427 0.5423 0.057 Uiso 1 1 calc R A 1
C13 C 0.9987(4) 0.2133(3) 0.48615(11) 0.0367(8) Uani 1 1 d . A 1
H13 H 1.1072 0.2566 0.4651 0.044 Uiso 1 1 calc R A 1
C14 C 1.0904(4) 0.1118(3) 0.37994(10) 0.0276(7) Uani 1 1 d . A 1
C15 C 1.1397(4) 0.1657(3) 0.33451(11) 0.0331(7) Uani 1 1 d . A 1
H15 H 1.0601 0.17 0.3214 0.04 Uiso 1 1 calc R A 1
C16 C 1.3044(4) 0.2133(3) 0.30838(12) 0.0402(8) Uani 1 1 d . A 1
H16 H 1.3369 0.2498 0.2774 0.048 Uiso 1 1 calc R A 1
C17 C 1.4215(4) 0.2080(3) 0.32705(12) 0.0424(8) Uani 1 1 d . A 1
H17 H 1.5334 0.2393 0.3087 0.051 Uiso 1 1 calc R A 1
C18 C 1.3759(4) 0.1571(3) 0.37251(12) 0.0379(8) Uani 1 1 d . A 1
H18 H 1.4572 0.1559 0.3859 0.046 Uiso 1 1 calc R A 1
C19 C 1.2112(4) 0.1081(3) 0.39827(11) 0.0334(7) Uani 1 1 d . A 1
H19 H 1.1794 0.071 0.4291 0.04 Uiso 1 1 calc R A 1
C20 C 0.7131(5) -0.4194(3) 0.32813(13) 0.0529(9) Uani 1 1 d . A 1
H20A H 0.7798 -0.4625 0.3161 0.064 Uiso 1 1 calc R A 1
H20B H 0.6192 -0.4584 0.3103 0.064 Uiso 1 1 calc R A 1
C21 C 0.6388(5) -0.4471(4) 0.38146(14) 0.0553(10) Uani 1 1 d . A 1
H21A H 0.5661 -0.5444 0.3864 0.066 Uiso 1 1 calc R A 1
H21B H 0.7326 -0.4113 0.3991 0.066 Uiso 1 1 calc R A 1
C22 C 0.8535(6) -0.2487(5) 0.26809(13) 0.0658(11) Uani 1 1 d . A 1
H22A H 0.9274 -0.1525 0.2629 0.099 Uiso 1 1 calc R A 1
H22B H 0.7445 -0.2813 0.259 0.099 Uiso 1 1 calc R A 1
H22C H 0.9089 -0.2936 0.2483 0.099 Uiso 1 1 calc R A 1
C23 C 0.9873(5) -0.2202(4) 0.33288(15) 0.0608(11) Uani 1 1 d . A 1
H23A H 1.0568 -0.1243 0.3267 0.091 Uiso 1 1 calc R A 1
H23B H 1.0466 -0.2632 0.3139 0.091 Uiso 1 1 calc R A 1
H23C H 0.9688 -0.2351 0.3672 0.091 Uiso 1 1 calc R A 1
C24 C 0.5167(6) -0.3736(5) 0.45344(14) 0.0750(13) Uani 1 1 d . A 1
H24A H 0.449 -0.3327 0.4662 0.113 Uiso 1 1 calc R A 1
H24B H 0.6293 -0.3178 0.4619 0.113 Uiso 1 1 calc R A 1
H24C H 0.4585 -0.4621 0.4673 0.113 Uiso 1 1 calc R A 1
C25 C 0.3687(5) -0.4650(4) 0.38798(18) 0.0728(13) Uani 1 1 d . A 1
H25A H 0.3828 -0.4726 0.3528 0.109 Uiso 1 1 calc R A 1
H25B H 0.3042 -0.4215 0.4006 0.109 Uiso 1 1 calc R A 1
H25C H 0.3068 -0.554 0.4018 0.109 Uiso 1 1 calc R A 1
Li1B Li 1.0200(6) -0.6032(5) 0.12411(19) 0.0367(12) Uani 1 1 d . B 2
P1B P 1.26544(9) -0.36589(7) 0.09508(3) 0.0271(2) Uani 1 1 d . B 2
N1B N 1.2285(3) -0.5434(2) 0.14620(8) 0.0278(6) Uani 1 1 d . B 2
N2B N 1.5200(3) -0.3744(2) 0.13055(9) 0.0312(6) Uani 1 1 d . B 2
N3B N 0.7942(3) -0.6142(3) 0.15971(10) 0.0421(7) Uani 1 1 d . B 2
N4B N 0.8795(3) -0.7531(3) 0.07801(10) 0.0433(7) Uani 1 1 d . B 2
C1B C 1.3631(4) -0.4269(3) 0.12715(10) 0.0267(7) Uani 1 1 d . B 2
C2B C 1.2663(4) -0.6054(3) 0.17840(11) 0.0349(7) Uani 1 1 d . B 2
H2B H 1.3712 -0.6066 0.1621 0.042 Uiso 1 1 calc R B 2
C3B C 1.2971(5) -0.5269(4) 0.22602(12) 0.0550(10) Uani 1 1 d . B 2
H3B1 H 1.3941 -0.4357 0.2194 0.083 Uiso 1 1 calc R B 2
H3B2 H 1.3218 -0.57 0.2468 0.083 Uiso 1 1 calc R B 2
H3B3 H 1.195 -0.5248 0.2422 0.083 Uiso 1 1 calc R B 2
C4B C 1.1173(4) -0.7478(3) 0.18742(13) 0.0479(9) Uani 1 1 d . B 2
H4B1 H 1.1005 -0.7963 0.1566 0.072 Uiso 1 1 calc R B 2
H4B2 H 1.0138 -0.7476 0.2033 0.072 Uiso 1 1 calc R B 2
H4B3 H 1.1417 -0.7915 0.2081 0.072 Uiso 1 1 calc R B 2
C5B C 1.6540(4) -0.2415(3) 0.11357(10) 0.0307(7) Uani 1 1 d . B 2
H5B H 1.6017 -0.1956 0.1049 0.037 Uiso 1 1 calc R B 2
C6B C 1.7769(4) -0.2484(3) 0.06940(12) 0.0417(8) Uani 1 1 d . B 2
H6B1 H 1.7149 -0.2972 0.0434 0.063 Uiso 1 1 calc R B 2
H6B2 H 1.8272 -0.2943 0.0776 0.063 Uiso 1 1 calc R B 2
H6B3 H 1.8675 -0.158 0.0588 0.063 Uiso 1 1 calc R B 2
C7B C 1.7480(4) -0.1646(3) 0.15432(12) 0.0442(8) Uani 1 1 d . B 2
H7B1 H 1.6677 -0.1604 0.1824 0.066 Uiso 1 1 calc R B 2
H7B2 H 1.8384 -0.0741 0.1437 0.066 Uiso 1 1 calc R B 2
H7B3 H 1.7985 -0.2098 0.1631 0.066 Uiso 1 1 calc R B 2
C8B C 1.4092(4) -0.2997(3) 0.03701(10) 0.0285(7) Uani 1 1 d . B 2
C9B C 1.4135(4) -0.3947(3) 0.00300(11) 0.0335(7) Uani 1 1 d . B 2
H9B H 1.3449 -0.4861 0.0114 0.04 Uiso 1 1 calc R B 2
C10B C 1.5152(4) -0.3588(3) -0.04258(11) 0.0392(8) Uani 1 1 d . B 2
H10B H 1.5167 -0.4248 -0.0652 0.047 Uiso 1 1 calc R B 2
C11B C 1.6144(4) -0.2260(3) -0.05488(11) 0.0415(8) Uani 1 1 d . B 2
H11B H 1.6861 -0.2001 -0.0859 0.05 Uiso 1 1 calc R B 2
C12B C 1.6095(4) -0.1307(3) -0.02195(11) 0.0419(8) Uani 1 1 d . B 2
H12B H 1.6764 -0.0395 -0.0307 0.05 Uiso 1 1 calc R B 2
C13B C 1.5078(4) -0.1671(3) 0.02355(11) 0.0332(7) Uani 1 1 d . B 2
H13B H 1.5053 -0.1008 0.0458 0.04 Uiso 1 1 calc R B 2
C14B C 1.2779(3) -0.2214(3) 0.13020(10) 0.0271(7) Uani 1 1 d . B 2
C15B C 1.3298(4) -0.1844(3) 0.17440(11) 0.0340(7) Uani 1 1 d . B 2
H15B H 1.3736 -0.2287 0.1854 0.041 Uiso 1 1 calc R B 2
C16B C 1.3183(4) -0.0834(3) 0.20251(12) 0.0432(8) Uani 1 1 d . B 2
H16B H 1.3535 -0.0596 0.2326 0.052 Uiso 1 1 calc R B 2
C17B C 1.2557(4) -0.0177(3) 0.18662(13) 0.0443(9) Uani 1 1 d . B 2
H17B H 1.2493 0.0521 0.2055 0.053 Uiso 1 1 calc R B 2
C18B C 1.2027(4) -0.0539(3) 0.14322(12) 0.0405(8) Uani 1 1 d . B 2
H18B H 1.1595 -0.009 0.1322 0.049 Uiso 1 1 calc R B 2
C19B C 1.2122(4) -0.1554(3) 0.11565(11) 0.0354(7) Uani 1 1 d . B 2
H19B H 1.173 -0.1806 0.0861 0.042 Uiso 1 1 calc R B 2
C20B C 0.6698(5) -0.7077(4) 0.13000(16) 0.0637(11) Uani 1 1 d . B 2
H20C H 0.5546 -0.7526 0.1508 0.076 Uiso 1 1 calc R B 2
H20D H 0.6695 -0.6568 0.1056 0.076 Uiso 1 1 calc R B 2
C21B C 0.7048(5) -0.8091(4) 0.10535(17) 0.0725(13) Uani 1 1 d . B 2
H21C H 0.6831 -0.871 0.1296 0.087 Uiso 1 1 calc R B 2
H21D H 0.625 -0.8611 0.0831 0.087 Uiso 1 1 calc R B 2
C22B C 0.7478(7) -0.6631(7) 0.20792(16) 0.108(2) Uani 1 1 d . B 2
H22D H 0.8344 -0.5989 0.2264 0.162 Uiso 1 1 calc R B 2
H22E H 0.7404 -0.7487 0.2062 0.162 Uiso 1 1 calc R B 2
H22F H 0.637 -0.675 0.2238 0.162 Uiso 1 1 calc R B 2
C23B C 0.8046(6) -0.4862(4) 0.1616(2) 0.0801(14) Uani 1 1 d . B 2
H23D H 0.8351 -0.4544 0.1287 0.12 Uiso 1 1 calc R B 2
H23E H 0.8917 -0.4209 0.1797 0.12 Uiso 1 1 calc R B 2
H23F H 0.6939 -0.498 0.1775 0.12 Uiso 1 1 calc R B 2
C24B C 0.9002(6) -0.6952(5) 0.03287(15) 0.0771(13) Uani 1 1 d . B 2
H24D H 1.0183 -0.6565 0.0152 0.116 Uiso 1 1 calc R B 2
H24E H 0.8728 -0.6256 0.0403 0.116 Uiso 1 1 calc R B 2
H24F H 0.8232 -0.7649 0.0131 0.116 Uiso 1 1 calc R B 2
C25B C 0.9217(6) -0.8571(4) 0.06528(18) 0.0751(13) Uani 1 1 d . B 2
H25D H 1.0389 -0.8177 0.0468 0.113 Uiso 1 1 calc R B 2
H25E H 0.843 -0.9265 0.0458 0.113 Uiso 1 1 calc R B 2
H25F H 0.9113 -0.8962 0.0948 0.113 Uiso 1 1 calc R B 2

loop_
_atom_site_aniso_label
_atom_site_aniso_U_11
_atom_site_aniso_U_22
_atom_site_aniso_U_33
_atom_site_aniso_U_23
_atom_site_aniso_U_13
_atom_site_aniso_U_12
Li 0.039(3) 0.035(3) 0.039(3) 0.001(2) -0.006(2) 0.024(2)
P 0.0274(4) 0.0295(4) 0.0271(4) 0.0004(3) -0.0072(3) 0.0154(4)
N1 0.0283(13) 0.0314(14) 0.0265(13) -0.0021(11) -0.0085(11) 0.0170(11)
N2 0.0312(14) 0.0316(14) 0.0361(15) -0.0018(11) -0.0086(11) 0.0195(12)
N3 0.0469(17) 0.0460(16) 0.0398(16) -0.0053(13) -0.0078(13) 0.0304(14)
N4 0.0498(18) 0.0386(16) 0.0500(18) 0.0076(14) -0.0100(14) 0.0202(14)
C1 0.0229(15) 0.0350(17) 0.0234(15) 0.0029(13) -0.0003(13) 0.0155(14)
C2 0.0361(17) 0.0364(17) 0.0324(17) -0.0037(14) -0.0139(14) 0.0222(15)
C3 0.052(2) 0.051(2) 0.0363(19) 0.0062(16) -0.0130(17) 0.0242(18)
C4 0.0421(19) 0.0458(19) 0.0375(19) -0.0031(15) -0.0164(16) 0.0224(16)
C5 0.0350(17) 0.0286(16) 0.0415(18) -0.0004(14) -0.0105(14) 0.0197(14)
C6 0.054(2) 0.0412(19) 0.047(2) -0.0094(16) -0.0157(17) 0.0309(17)
C7 0.050(2) 0.0376(19) 0.062(2) 0.0064(17) -0.0145(18) 0.0208(17)
C8 0.0278(16) 0.0380(17) 0.0269(16) 0.0048(13) -0.0034(13) 0.0214(15)
C9 0.0360(18) 0.0475(19) 0.0326(18) 0.0073(15) -0.0079(15) 0.0237(16)
C10 0.046(2) 0.074(3) 0.0273(18) 0.0096(17) 0.0009(16) 0.041(2)
C11 0.066(3) 0.078(3) 0.0256(18) -0.0087(18) -0.0102(18) 0.054(2)
C12 0.058(2) 0.053(2) 0.037(2) -0.0129(17) -0.0217(18) 0.0315(19)
C13 0.0377(18) 0.0407(18) 0.0332(18) -0.0003(15) -0.0106(15) 0.0204(16)
C14 0.0300(16) 0.0267(15) 0.0292(17) -0.0048(13) -0.0072(13) 0.0176(13)
C15 0.0327(17) 0.0377(17) 0.0335(18) 0.0014(14) -0.0055(14) 0.0216(15)
C16 0.0403(19) 0.0440(19) 0.0357(18) 0.0070(15) 0.0016(15) 0.0239(16)
C17 0.0331(18) 0.0425(19) 0.047(2) -0.0002(16) 0.0028(16) 0.0217(16)
C18 0.0328(18) 0.0417(18) 0.049(2) -0.0073(16) -0.0131(16) 0.0255(16)
C19 0.0360(18) 0.0362(17) 0.0352(17) -0.0031(14) -0.0109(15) 0.0229(15)
C20 0.065(2) 0.047(2) 0.058(2) -0.0123(18) -0.016(2) 0.039(2)
C21 0.073(3) 0.041(2) 0.068(3) 0.0018(18) -0.022(2) 0.038(2)
C22 0.074(3) 0.085(3) 0.044(2) -0.001(2) 0.004(2) 0.051(3)
C23 0.052(2) 0.067(3) 0.072(3) -0.016(2) -0.017(2) 0.039(2)
C24 0.095(3) 0.081(3) 0.048(3) 0.018(2) 0.005(2) 0.049(3)
C25 0.043(2) 0.057(3) 0.106(4) 0.020(2) -0.009(2) 0.016(2)
Li1B 0.031(3) 0.033(3) 0.040(3) 0.002(2) -0.005(2) 0.013(2)
P1B 0.0276(4) 0.0268(4) 0.0269(4) 0.0036(3) -0.0057(3) 0.0135(3)
N1B 0.0317(14) 0.0284(13) 0.0264(13) 0.0049(11) -0.0037(11) 0.0175(12)
N2B 0.0300(14) 0.0326(14) 0.0328(14) 0.0013(11) -0.0073(11) 0.0171(12)
N3B 0.0394(16) 0.0457(16) 0.0418(16) -0.0004(13) -0.0047(13) 0.0243(14)
N4B 0.0344(15) 0.0408(16) 0.0508(18) -0.0079(13) -0.0092(13) 0.0189(13)
C1B 0.0319(18) 0.0284(16) 0.0215(15) -0.0001(12) -0.0031(13) 0.0179(14)
C2B 0.0387(18) 0.0373(17) 0.0311(17) 0.0089(14) -0.0016(14) 0.0218(15)
C3B 0.079(3) 0.059(2) 0.037(2) 0.0070(18) -0.0157(19) 0.040(2)
C4B 0.049(2) 0.0416(19) 0.058(2) 0.0209(17) -0.0019(17) 0.0253(17)
C5B 0.0279(16) 0.0308(16) 0.0317(17) 0.0024(13) -0.0073(13) 0.0134(14)
C6B 0.0350(18) 0.047(2) 0.0409(19) 0.0033(16) -0.0017(15) 0.0218(16)
C7B 0.0384(19) 0.0425(19) 0.047(2) -0.0037(16) -0.0163(16) 0.0164(16)
C8B 0.0307(16) 0.0335(16) 0.0257(16) 0.0000(13) -0.0087(13) 0.0186(14)
C9B 0.0382(18) 0.0337(17) 0.0342(18) 0.0031(14) -0.0069(15) 0.0221(15)
C10B 0.054(2) 0.046(2) 0.0280(18) -0.0046(15) -0.0078(16) 0.0347(18)
C11B 0.0428(19) 0.053(2) 0.0264(17) 0.0076(16) -0.0005(15) 0.0246(17)
C12B 0.0433(19) 0.0391(19) 0.0338(19) 0.0102(15) -0.0023(16) 0.0155(16)
C13B 0.0362(17) 0.0287(16) 0.0298(17) 0.0013(13) -0.0080(14) 0.0132(14)
C14B 0.0215(15) 0.0276(15) 0.0300(16) 0.0064(13) -0.0003(12) 0.0121(13)
C15B 0.0370(17) 0.0400(18) 0.0308(17) -0.0008(14) -0.0061(14) 0.0245(15)
C16B 0.049(2) 0.051(2) 0.0350(19) -0.0094(16) -0.0094(16) 0.0317(18)
C17B 0.043(2) 0.0361(18) 0.051(2) -0.0004(16) 0.0036(17) 0.0249(17)
C18B 0.0387(19) 0.0374(18) 0.054(2) 0.0097(16) -0.0029(16) 0.0258(16)
C19B 0.0333(17) 0.0366(18) 0.0379(18) 0.0076(15) -0.0033(14) 0.0193(15)
C20B 0.034(2) 0.064(3) 0.079(3) -0.018(2) -0.012(2) 0.0202(19)
C21B 0.039(2) 0.061(3) 0.089(3) -0.023(2) -0.011(2) 0.014(2)
C22B 0.101(4) 0.207(7) 0.045(3) 0.042(3) 0.025(3) 0.107(5)
C23B 0.060(3) 0.063(3) 0.123(4) -0.013(3) -0.012(3) 0.043(2)
C24B 0.083(3) 0.096(3) 0.053(3) -0.009(2) -0.029(2) 0.043(3)
C25B 0.071(3) 0.062(3) 0.100(4) -0.028(2) -0.034(3) 0.040(2)

loop_
_atom_type_symbol
_atom_type_description
_atom_type_scat_dispersion_real
_atom_type_scat_dispersion_imag
_atom_type_scat_source
C C 0.0033 0.0016 'International Tables Vol C Tables 4.2.6.8 and 6.1.1.4'
H H 0 0 'International Tables Vol C Tables 4.2.6.8 and 6.1.1.4'
Li Li -0.0003 0.0001 'International Tables Vol C Tables 4.2.6.8 and 6.1.1.4'
N N 0.0061 0.0033 'International Tables Vol C Tables 4.2.6.8 and 6.1.1.4'
P P 0.1023 0.0942 'International Tables Vol C Tables 4.2.6.8 and 6.1.1.4'

loop_
_geom_angle_atom_site_label_1
_geom_angle_atom_site_label_2
_geom_angle_atom_site_label_3
_geom_angle
N1 Li N4 140.3(3)
N1 Li N3 125.3(3)
N4 Li N3 88.4(2)
N1 Li P 66.54(16)
N4 Li P 122.1(2)
N3 Li P 114.4(2)
C14 P C8 105.43(13)
C14 P C1 105.06(13)
C8 P C1 107.82(13)
C14 P Li 112.64(14)
C8 P Li 139.88(15)
C1 P Li 74.49(14)
C1 N1 C2 115.2(2)
C1 N1 Li 115.7(2)
C2 N1 Li 128.9(2)
C1 N2 C5 121.9(2)
C20 N3 C23 111.9(3)
C20 N3 C22 110.8(3)
C23 N3 C22 108.7(3)
C20 N3 Li 101.6(2)
C23 N3 Li 109.2(3)
C22 N3 Li 114.4(3)
C24 N4 C25 109.9(3)
C24 N4 C21 109.8(3)
C25 N4 C21 110.8(3)
C24 N4 Li 113.4(3)
C25 N4 Li 110.7(3)
C21 N4 Li 102.0(2)
N2 C1 N1 126.4(3)
N2 C1 P 130.5(2)
N1 C1 P 103.12(19)
N1 C2 C4 108.0(2)
N1 C2 C3 111.1(2)
C4 C2 C3 110.9(3)
N2 C5 C7 108.2(3)
N2 C5 C6 110.7(2)
C7 C5 C6 110.0(3)
C13 C8 C9 118.1(3)
C13 C8 P 126.1(2)
C9 C8 P 115.8(2)
C10 C9 C8 121.9(3)
C11 C10 C9 118.8(3)
C10 C11 C12 120.4(3)
C11 C12 C13 120.6(3)
C12 C13 C8 120.2(3)
C15 C14 C19 118.3(3)
C15 C14 P 122.1(2)
C19 C14 P 118.7(2)
C16 C15 C14 120.3(3)
C17 C16 C15 120.5(3)
C16 C17 C18 120.0(3)
C19 C18 C17 119.4(3)
C18 C19 C14 121.5(3)
N3 C20 C21 111.2(3)
N4 C21 C20 111.4(3)
N1B Li1B N3B 131.2(3)
N1B Li1B N4B 135.2(3)
N3B Li1B N4B 87.6(2)
N1B Li1B P1B 66.94(16)
N3B Li1B P1B 113.9(2)
N4B Li1B P1B 123.1(2)
N1B Li1B C1B 26.30(11)
N3B Li1B C1B 134.5(2)
N4B Li1B C1B 136.9(2)
P1B Li1B C1B 40.90(9)
N1B Li1B C21B 149.9(3)
N3B Li1B C21B 58.49(16)
N4B Li1B C21B 30.80(13)
P1B Li1B C21B 140.7(2)
C1B Li1B C21B 167.0(2)
C14B P1B C8B 105.39(13)
C14B P1B C1B 105.22(13)
C8B P1B C1B 107.37(12)
C14B P1B Li1B 119.23(14)
C8B P1B Li1B 133.29(15)
C1B P1B Li1B 74.90(14)
C1B N1B C2B 114.6(2)
C1B N1B Li1B 114.0(2)
C2B N1B Li1B 131.4(2)
C1B N2B C5B 122.6(2)
C22B N3B C20B 112.0(4)
C22B N3B C23B 110.2(4)
C20B N3B C23B 108.2(3)
C22B N3B Li1B 109.4(3)
C20B N3B Li1B 104.0(2)
C23B N3B Li1B 113.0(3)
C21B N4B C24B 110.3(3)
C21B N4B C25B 110.8(3)
C24B N4B C25B 107.7(3)
C21B N4B Li1B 102.3(3)
C24B N4B Li1B 110.1(3)
C25B N4B Li1B 115.5(3)
N2B C1B N1B 126.4(3)
N2B C1B P1B 130.2(2)
N1B C1B P1B 103.43(19)
N2B C1B Li1B 164.4(2)
N1B C1B Li1B 39.73(16)
P1B C1B Li1B 64.20(13)
N1B C2B C4B 108.3(3)
N1B C2B C3B 110.9(3)
C4B C2B C3B 110.8(3)
N2B C5B C7B 108.1(2)
N2B C5B C6B 110.5(2)
C7B C5B C6B 110.4(3)
C13B C8B C9B 118.1(3)
C13B C8B P1B 126.5(2)
C9B C8B P1B 115.4(2)
C10B C9B C8B 121.6(3)
C11B C10B C9B 119.3(3)
C10B C11B C12B 119.9(3)
C13B C12B C11B 120.5(3)
C12B C13B C8B 120.6(3)
C19B C14B C15B 117.8(3)
C19B C14B P1B 118.7(2)
C15B C14B P1B 123.0(2)
C16B C15B C14B 120.9(3)
C17B C16B C15B 120.0(3)
C18B C17B C16B 119.8(3)
C17B C18B C19B 120.1(3)
C18B C19B C14B 121.4(3)
C21B C20B N3B 113.5(3)
N4B C21B C20B 113.2(3)
N4B C21B Li1B 46.86(19)
C20B C21B Li1B 76.2(2)

loop_
_geom_bond_atom_site_label_1
_geom_bond_atom_site_label_2
_geom_bond_distance
Li N1 1.927(5)
Li N4 2.081(6)
Li N3 2.107(6)
Li P 2.625(5)
P C14 1.825(3)
P C8 1.834(3)
P C1 1.892(3)
N1 C1 1.354(4)
N1 C2 1.470(4)
N2 C1 1.299(4)
N2 C5 1.455(4)
N3 C20 1.461(4)
N3 C23 1.461(4)
N3 C22 1.470(5)
N4 C24 1.460(5)
N4 C25 1.463(5)
N4 C21 1.478(5)
C2 C4 1.523(4)
C2 C3 1.524(4)
C5 C7 1.522(4)
C5 C6 1.527(4)
C8 C13 1.389(4)
C8 C9 1.394(4)
C9 C10 1.388(5)
C10 C11 1.376(5)
C11 C12 1.382(5)
C12 C13 1.385(5)
C14 C15 1.392(4)
C14 C19 1.396(4)
C15 C16 1.388(4)
C16 C17 1.380(5)
C17 C18 1.383(5)
C18 C19 1.382(4)
C20 C21 1.517(5)
Li1B N1B 1.948(5)
Li1B N3B 2.082(6)
Li1B N4B 2.082(6)
Li1B P1B 2.597(5)
Li1B C1B 2.785(6)
Li1B C21B 2.788(6)
P1B C14B 1.829(3)
P1B C8B 1.831(3)
P1B C1B 1.888(3)
N1B C1B 1.350(4)
N1B C2B 1.472(4)
N2B C1B 1.294(4)
N2B C5B 1.453(4)
N3B C22B 1.446(5)
N3B C20B 1.471(5)
N3B C23B 1.471(5)
N4B C21B 1.461(5)
N4B C24B 1.472(5)
N4B C25B 1.474(5)
C2B C4B 1.520(4)
C2B C3B 1.535(5)
C5B C7B 1.523(4)
C5B C6B 1.525(4)
C8B C13B 1.388(4)
C8B C9B 1.397(4)
C9B C10B 1.384(4)
C10B C11B 1.381(5)
C11B C12B 1.385(5)
C12B C13B 1.383(4)
C14B C19B 1.391(4)
C14B C15B 1.396(4)
C15B C16B 1.391(4)
C16B C17B 1.383(5)
C17B C18B 1.379(5)
C18B C19B 1.382(4)
C20B C21B 1.468(5)
